data_1573239
loop_
_publ_author_name
'Nakatani, Riki'
'Sakai, Jin'
'Saha, Aishik'
'Kondo, Ayumu'
'Tomioka, Rina'
'Kawawaki, Tokuhisa'
'Das, Saikat'
'Negishi, Yuichi'

_publ_section_title
;
 Designed construction of two new atom-precise three-dimensional and
 two-dimensional Ag12 cluster-assembled materials
;
_journal_name_full Nanoscale
_journal_paper_doi 10.1039/D4NR03992K
_journal_year 2024
_chemical_formula_moiety 'C36 H45 Ag6 F9 N4 O6 S3, 1[C4H9NO]'
_chemical_formula_sum 'C40 H54 Ag6 F9 N5 O7 S3'
_chemical_formula_weight 1631.28
_space_group_crystal_system orthorhombic
_space_group_IT_number 61
_space_group_name_Hall '-P 2ac 2ab'
_space_group_name_H-M_alt 'P b c a'
_atom_sites_solution_hydrogens geom
_audit_creation_date 2024-07-23
_audit_creation_method
;
Olex2 1.5
(compiled 2024.02.16 svn.r378c4104 for OlexSys, GUI svn.r6928)
;
_audit_update_record
;
2024-07-24 deposited with the CCDC.	2024-11-18 downloaded from the CCDC.
;
_cell_angle_alpha 90
_cell_angle_beta 90
_cell_angle_gamma 90
_cell_formula_units_Z 8
_cell_length_a 21.868(3)
_cell_length_b 22.557(3)
_cell_length_c 22.892(3)
_cell_measurement_reflns_used 4674
_cell_measurement_temperature 273.15
_cell_measurement_theta_max 26.17
_cell_measurement_theta_min 2.54
_cell_volume 11292(3)
_computing_cell_refinement 'SAINT V8.40B (?, 2016)'
_computing_data_reduction 'SAINT V8.40B (?, 2016)'
_computing_molecular_graphics 'Olex2 1.5 (Dolomanov et al., 2009)'
_computing_publication_material 'Olex2 1.5 (Dolomanov et al., 2009)'
_computing_structure_refinement 'SHELXL 2018/3 (Sheldrick, 2015)'
_computing_structure_solution 'SHELXT 2018/2 (Sheldrick, 2018)'
_diffrn_ambient_temperature 273.15
_diffrn_measured_fraction_theta_full 0.973
_diffrn_measured_fraction_theta_max 0.973
_diffrn_measurement_device_type 'Bruker APEX-II CCD'
_diffrn_measurement_method '\f and \w scans'
_diffrn_radiation_type MoK\a
_diffrn_radiation_wavelength 0.71073
_diffrn_reflns_av_R_equivalents 0.2248
_diffrn_reflns_av_unetI/netI 0.1141
_diffrn_reflns_Laue_measured_fraction_full 0.973
_diffrn_reflns_Laue_measured_fraction_max 0.973
_diffrn_reflns_limit_h_max 25
_diffrn_reflns_limit_h_min -25
_diffrn_reflns_limit_k_max 26
_diffrn_reflns_limit_k_min -25
_diffrn_reflns_limit_l_max 26
_diffrn_reflns_limit_l_min -24
_diffrn_reflns_number 76830
_diffrn_reflns_point_group_measured_fraction_full 0.973
_diffrn_reflns_point_group_measured_fraction_max 0.973
_diffrn_reflns_theta_full 24.713
_diffrn_reflns_theta_max 24.713
_diffrn_reflns_theta_min 2.070
_diffrn_source_current 1.4
_diffrn_source_power 0.07
_diffrn_source_voltage 50.0
_diffrn_standards_number 0
_exptl_absorpt_coefficient_mu 2.227
_exptl_absorpt_correction_T_max 0.7454
_exptl_absorpt_correction_T_min 0.6429
_exptl_absorpt_correction_type multi-scan
_exptl_absorpt_process_details
;
SADABS-2016/2 (Bruker,2016/2) was used for absorption correction. 
wR2(int) was 0.1833 before and 0.0985 after correction. 
The Ratio of minimum to maximum transmission is 0.8625. 
The \l/2 correction factor is Not present.
;
_exptl_crystal_colour orange
_exptl_crystal_colour_primary orange
_exptl_crystal_density_diffrn 1.919
_exptl_crystal_description block
_exptl_crystal_F_000 6368
_exptl_crystal_size_max 0.24
_exptl_crystal_size_mid 0.22
_exptl_crystal_size_min 0.2
_refine_diff_density_max 1.578
_refine_diff_density_min -0.824
_refine_diff_density_rms 0.164
_refine_ls_extinction_method none
_refine_ls_goodness_of_fit_ref 0.964
_refine_ls_hydrogen_treatment constr
_refine_ls_matrix_type full
_refine_ls_number_parameters 586
_refine_ls_number_reflns 9365
_refine_ls_number_restraints 506
_refine_ls_restrained_S_all 0.954
_refine_ls_R_factor_all 0.1018
_refine_ls_R_factor_gt 0.0531
_refine_ls_shift/su_max 0.001
_refine_ls_shift/su_mean 0.000
_refine_ls_structure_factor_coef Fsqd
_refine_ls_weighting_details 'w=1/[\s^2^(Fo^2^)+(0.0382P)^2^] where P=(Fo^2^+2Fc^2^)/3'
_refine_ls_weighting_scheme calc
_refine_ls_wR_factor_gt 0.0990
_refine_ls_wR_factor_ref 0.1173
_reflns_Friedel_coverage 0.000
_reflns_number_gt 5705
_reflns_number_total 9365
_reflns_threshold_expression 'I > 2\s(I)'
_cod_data_source_file d4nr03992k2.cif
_cod_data_source_block 231021_rn_tus42_colorless_90k__a
_cod_database_code 1573239
_shelx_shelxl_version_number 2018/3
_shelx_space_group_comment
;
The symmetry employed for this shelxl refinement is uniquely defined
by the following loop, which should always be used as a source of
symmetry information in preference to the above space-group names.
They are only intended as comments.
;
_shelx_estimated_absorpt_t_max 0.664
_shelx_estimated_absorpt_t_min 0.617
_olex2_refinement_description
;
1. Fixed Uiso
 At 1.2 times of:
  All C(H) groups, All C(H,H) groups
 At 1.5 times of:
  All C(H,H,H) groups
2. Rigid bond restraints
 All non-hydrogen atoms
 with sigma for 1-2 distances of 0.01 and sigma for 1-3 distances of 0.01
3. Uiso/Uaniso restraints and constraints
All non-hydrogen atoms have similar U: within 2A with sigma of 0.01 and sigma
for terminal atoms of 0.02 within 2A
4.a Secondary CH2 refined with riding coordinates:
 C6(H6A,H6B), C7(H7A,H7B), C13(H13A,H13B)
4.b Aromatic/amide H refined with riding coordinates:
 C1(H1), C2(H2), C3(H3), C5(H5), C9(H9), C10(H10), C11(H11), C12(H12),
 C15(H15), C16(H16), C17(H17), C18(H18)
4.c Idealised Me refined as rotating group:
 C19(H19A,H19B,H19C), C20(H20A,H20B,H20C), C21(H21A,H21B,H21C), C25(H25A,H25B,
 H25C), C26(H26A,H26B,H26C), C27(H27A,H27B,H27C), C29(H29A,H29B,H29C), C30(H30A,
 H30B,H30C), C31(H31A,H31B,H31C)
;
_smtbx_masks_special_details
;
A solvent mask was calculated and 392 electrons were 
found in a volume of 2712\%A^3^ in 1 void per unit cell. 
This is consistent with the presence of 
1[C4H9NO] per formula unit 
which account for 384 electrons 
per unit cell.
;
_smtbx_masks_void_probe_radius 1.2
_smtbx_masks_void_truncation_radius 1.2
_olex2_submission_special_instructions 'No special instructions were received'

loop_
_space_group_symop_operation_xyz
'x, y, z'
'-x+1/2, -y, z+1/2'
'-x, y+1/2, -z+1/2'
'x+1/2, -y+1/2, -z'
'-x, -y, -z'
'x-1/2, y, -z-1/2'
'x, -y-1/2, z-1/2'
'-x-1/2, y-1/2, z'

loop_
_atom_site_label
_atom_site_type_symbol
_atom_site_fract_x
_atom_site_fract_y
_atom_site_fract_z
_atom_site_U_iso_or_equiv
_atom_site_adp_type
_atom_site_occupancy
_atom_site_site_symmetry_order
_atom_site_calc_flag
_atom_site_refinement_flags_posn
_atom_site_refinement_flags_adp
_atom_site_refinement_flags_occupancy
_atom_site_disorder_assembly
_atom_site_disorder_group
Ag1 Ag 0.08501(3) 0.36252(3) 0.96225(4) 0.0322(2) Uani 1 1 d . U . . .
Ag2 Ag 0.45603(4) 0.41454(3) 0.63247(4) 0.0341(2) Uani 1 1 d . U . . .
Ag3 Ag 0.56327(3) 0.49470(3) 0.60176(3) 0.02196(17) Uani 1 1 d . U . . .
Ag4 Ag 0.49618(3) 0.60158(3) 0.56269(3) 0.02223(17) Uani 1 1 d . U . . .
Ag04 Ag 0.14023(3) 0.03957(3) 0.58069(4) 0.0309(2) Uani 1 1 d . U . . .
Ag5 Ag 0.60582(3) 0.56069(3) 0.49895(3) 0.02200(17) Uani 1 1 d . U . . .
S1 S 0.46899(9) 0.36416(9) 0.53499(11) 0.0214(5) Uani 1 1 d . U . . .
S2 S 0.63983(9) 0.45999(10) 0.52951(11) 0.0209(5) Uani 1 1 d . U . . .
S3 S 0.45973(9) 0.52696(9) 0.63397(10) 0.0197(5) Uani 1 1 d . U . . .
F00F F 0.3457(2) 0.7564(3) 0.6501(3) 0.0456(16) Uani 1 1 d . U . . .
F00H F 0.6440(3) 0.3488(2) 0.7590(3) 0.0485(17) Uani 1 1 d . U . . .
F00I F 0.4272(3) 0.7502(3) 0.7008(3) 0.0484(16) Uani 1 1 d . U . . .
F00J F 0.7014(2) 0.4242(3) 0.7536(3) 0.0505(17) Uani 1 1 d . U . . .
F00K F 0.7722(3) 0.6408(3) 0.3561(3) 0.0622(19) Uani 1 1 d . U . . .
F00M F 0.6219(3) 0.4268(3) 0.8059(3) 0.0624(19) Uani 1 1 d . U . . .
F00N F 0.4239(3) 0.8085(3) 0.6273(3) 0.067(2) Uani 1 1 d . U . . .
F01P F 0.7673(4) 0.6930(4) 0.4311(4) 0.112(3) Uani 1 1 d . U . . .
F01V F 0.8185(3) 0.6171(6) 0.4336(5) 0.138(4) Uani 1 1 d . U . . .
O00A O 0.5690(3) 0.3973(3) 0.6813(3) 0.0284(15) Uani 1 1 d . U . . .
O00C O 0.6168(2) 0.4839(3) 0.6919(3) 0.0251(13) Uani 1 1 d . U . . .
O1 O 0.6885(3) 0.5673(3) 0.3992(3) 0.0270(14) Uani 1 1 d . U . . .
O2 O 0.7012(3) 0.6106(3) 0.4869(3) 0.0287(15) Uani 1 1 d . U . . .
O3 O 0.3942(3) 0.6876(3) 0.5681(3) 0.0304(15) Uani 1 1 d . U . . .
O4 O 0.4844(3) 0.6924(3) 0.6152(3) 0.0261(14) Uani 1 1 d . U . . .
N1 N 0.2208(3) 0.0792(4) 0.6319(4) 0.0294(17) Uani 1 1 d . U . . .
N2 N 0.2982(3) 0.1982(3) 0.7987(3) 0.0226(15) Uani 1 1 d . U . . .
N3 N 0.1321(3) 0.2825(3) 0.9212(4) 0.0268(16) Uani 1 1 d . U . . .
N4 N 0.4176(3) 0.3638(3) 0.7097(4) 0.0278(16) Uani 1 1 d . U . . .
C1 C 0.2516(4) 0.0437(4) 0.6687(4) 0.0284(19) Uani 1 1 d . U . . .
H1 H 0.247714 0.002814 0.665439 0.034 Uiso 1 1 calc R U . . .
C2 C 0.2280(4) 0.1362(4) 0.6356(4) 0.0268(19) Uani 1 1 d . U . . .
H2 H 0.207037 0.160104 0.609266 0.032 Uiso 1 1 calc R U . . .
C3 C 0.2641(4) 0.1626(4) 0.6756(4) 0.0258(19) Uani 1 1 d . U . . .
H3 H 0.268414 0.203644 0.675810 0.031 Uiso 1 1 calc R U . . .
C4 C 0.2952(4) 0.1280(4) 0.7169(4) 0.0227(17) Uani 1 1 d . U . . .
C5 C 0.2895(4) 0.0675(4) 0.7119(4) 0.0277(19) Uani 1 1 d . U . . .
H5 H 0.310752 0.042583 0.737097 0.033 Uiso 1 1 calc R U . . .
C6 C 0.3343(4) 0.1567(4) 0.7624(4) 0.0241(18) Uani 1 1 d . U . . .
H6A H 0.352135 0.126382 0.787180 0.029 Uiso 1 1 calc R U . . .
H6B H 0.367386 0.178068 0.743634 0.029 Uiso 1 1 calc R U . . .
C7 C 0.2596(4) 0.1650(4) 0.8399(4) 0.0255(18) Uani 1 1 d . U . . .
H7A H 0.285322 0.146876 0.869478 0.031 Uiso 1 1 calc R U . . .
H7B H 0.238566 0.133531 0.819168 0.031 Uiso 1 1 calc R U . . .
C8 C 0.2136(4) 0.2044(4) 0.8688(4) 0.0209(17) Uani 1 1 d . U . . .
C9 C 0.2104(4) 0.2091(4) 0.9273(4) 0.0278(19) Uani 1 1 d . U . . .
H9 H 0.236180 0.186174 0.950388 0.033 Uiso 1 1 calc R U . . .
C10 C 0.1690(4) 0.2481(4) 0.9540(4) 0.0246(18) Uani 1 1 d . U . . .
H10 H 0.166884 0.250103 0.994555 0.029 Uiso 1 1 calc R U . . .
C11 C 0.1338(4) 0.2767(4) 0.8632(4) 0.0250(18) Uani 1 1 d . U . . .
H11 H 0.107247 0.299374 0.840696 0.030 Uiso 1 1 calc R U . . .
C12 C 0.1739(4) 0.2380(4) 0.8352(4) 0.0238(18) Uani 1 1 d . U . . .
H12 H 0.174074 0.234875 0.794649 0.029 Uiso 1 1 calc R U . . .
C13 C 0.3385(4) 0.2389(4) 0.8301(4) 0.0266(19) Uani 1 1 d . U . . .
H13A H 0.370647 0.216560 0.849304 0.032 Uiso 1 1 calc R U . . .
H13B H 0.315366 0.259672 0.859862 0.032 Uiso 1 1 calc R U . . .
C14 C 0.3667(4) 0.2832(4) 0.7887(4) 0.0244(17) Uani 1 1 d . U . . .
C15 C 0.3292(4) 0.3204(4) 0.7550(4) 0.0253(19) Uani 1 1 d . U . . .
H15 H 0.286824 0.319005 0.758457 0.030 Uiso 1 1 calc R U . . .
C16 C 0.3570(4) 0.3595(4) 0.7161(4) 0.0296(19) Uani 1 1 d . U . . .
H16 H 0.332230 0.383828 0.693497 0.035 Uiso 1 1 calc R U . . .
C17 C 0.4531(4) 0.3279(4) 0.7424(5) 0.031(2) Uani 1 1 d . U . . .
H17 H 0.495309 0.329656 0.737688 0.038 Uiso 1 1 calc R U . . .
C18 C 0.4293(4) 0.2889(4) 0.7824(4) 0.0274(19) Uani 1 1 d . U . . .
H18 H 0.455400 0.266116 0.805371 0.033 Uiso 1 1 calc R U . . .
C19 C 0.4874(4) 0.2423(4) 0.5305(5) 0.027(2) Uani 1 1 d . U . . .
H19A H 0.513914 0.250263 0.497968 0.041 Uiso 1 1 calc R U . . .
H19B H 0.471343 0.202847 0.527173 0.041 Uiso 1 1 calc R U . . .
H19C H 0.510031 0.245899 0.566214 0.041 Uiso 1 1 calc R U . . .
C20 C 0.3965(4) 0.2763(4) 0.5850(5) 0.040(3) Uani 1 1 d . U . . .
H20A H 0.365988 0.306599 0.588715 0.060 Uiso 1 1 calc R U . . .
H20B H 0.422790 0.276949 0.618577 0.060 Uiso 1 1 calc R U . . .
H20C H 0.377028 0.238251 0.582183 0.060 Uiso 1 1 calc R U . . .
C21 C 0.3968(4) 0.2828(4) 0.4754(5) 0.031(2) Uani 1 1 d . U . . .
H21A H 0.365373 0.312496 0.475688 0.047 Uiso 1 1 calc R U . . .
H21B H 0.378409 0.244207 0.473117 0.047 Uiso 1 1 calc R U . . .
H21C H 0.422857 0.288747 0.442125 0.047 Uiso 1 1 calc R U . . .
C22 C 0.4341(4) 0.2873(4) 0.5305(5) 0.0276(19) Uani 1 1 d . U . . .
C23 C 0.6427(4) 0.4080(4) 0.7555(5) 0.0311(19) Uani 1 1 d . U . . .
C24 C 0.6064(4) 0.4310(4) 0.7044(4) 0.0256(17) Uani 1 1 d . U . . .
C25 C 0.4601(4) 0.5038(4) 0.7529(4) 0.030(2) Uani 1 1 d . U . . .
H25A H 0.425249 0.479375 0.744595 0.046 Uiso 1 1 calc R U . . .
H25B H 0.457705 0.517893 0.792427 0.046 Uiso 1 1 calc R U . . .
H25C H 0.496826 0.481001 0.748023 0.046 Uiso 1 1 calc R U . . .
C26 C 0.4036(4) 0.5942(4) 0.7193(4) 0.029(2) Uani 1 1 d . U . . .
H26A H 0.400008 0.622111 0.687817 0.043 Uiso 1 1 calc R U . . .
H26B H 0.406332 0.615266 0.755698 0.043 Uiso 1 1 calc R U . . .
H26C H 0.368412 0.568857 0.719833 0.043 Uiso 1 1 calc R U . . .
C27 C 0.5184(4) 0.5947(5) 0.7193(5) 0.036(2) Uani 1 1 d . U . . .
H27A H 0.554046 0.570576 0.713926 0.054 Uiso 1 1 calc R U . . .
H27B H 0.518487 0.610992 0.758083 0.054 Uiso 1 1 calc R U . . .
H27C H 0.518548 0.626421 0.691309 0.054 Uiso 1 1 calc R U . . .
C28 C 0.4610(4) 0.5570(4) 0.7108(4) 0.0236(17) Uani 1 1 d . U . . .
C29 C 0.7289(4) 0.5166(4) 0.5980(5) 0.030(2) Uani 1 1 d . U . . .
H29A H 0.725787 0.551013 0.573540 0.045 Uiso 1 1 calc R U . . .
H29B H 0.768436 0.515767 0.616243 0.045 Uiso 1 1 calc R U . . .
H29C H 0.697763 0.517970 0.627512 0.045 Uiso 1 1 calc R U . . .
C30 C 0.7638(4) 0.4594(5) 0.5087(4) 0.034(2) Uani 1 1 d . U . . .
H30A H 0.756253 0.424935 0.485134 0.051 Uiso 1 1 calc R U . . .
H30B H 0.805203 0.458603 0.522584 0.051 Uiso 1 1 calc R U . . .
H30C H 0.757455 0.494421 0.485657 0.051 Uiso 1 1 calc R U . . .
C31 C 0.7277(4) 0.4044(4) 0.5972(5) 0.033(2) Uani 1 1 d . U . . .
H31A H 0.700868 0.406616 0.630306 0.050 Uiso 1 1 calc R U . . .
H31B H 0.769275 0.401439 0.610477 0.050 Uiso 1 1 calc R U . . .
H31C H 0.717703 0.370075 0.574319 0.050 Uiso 1 1 calc R U . . .
C32 C 0.7204(4) 0.4597(4) 0.5602(4) 0.0277(19) Uani 1 1 d . U . . .
C33 C 0.7703(5) 0.6343(6) 0.4123(6) 0.059(3) Uani 1 1 d . U . . .
C34 C 0.7151(4) 0.6009(5) 0.4345(5) 0.033(2) Uani 1 1 d . U . . .
C35 C 0.4063(4) 0.7554(4) 0.6447(5) 0.0304(19) Uani 1 1 d . U . . .
C36 C 0.4312(4) 0.7057(4) 0.6040(5) 0.0278(18) Uani 1 1 d . U . . .

loop_
_atom_site_aniso_label
_atom_site_aniso_U_11
_atom_site_aniso_U_22
_atom_site_aniso_U_33
_atom_site_aniso_U_23
_atom_site_aniso_U_13
_atom_site_aniso_U_12
Ag1 0.0268(4) 0.0207(4) 0.0492(6) -0.0070(4) 0.0099(4) 0.0000(3)
Ag2 0.0521(5) 0.0219(4) 0.0284(5) -0.0025(3) 0.0104(4) -0.0120(3)
Ag3 0.0207(3) 0.0196(4) 0.0255(4) 0.0014(3) 0.0014(3) 0.0018(3)
Ag4 0.0239(3) 0.0192(4) 0.0236(4) 0.0011(3) 0.0020(3) 0.0013(3)
Ag04 0.0239(4) 0.0401(5) 0.0289(5) -0.0098(4) 0.0011(3) -0.0056(3)
Ag5 0.0223(3) 0.0175(4) 0.0262(4) 0.0008(3) 0.0019(3) 0.0007(3)
S1 0.0242(11) 0.0132(11) 0.0270(14) -0.0001(10) -0.0013(10) -0.0026(9)
S2 0.0194(10) 0.0191(12) 0.0241(14) -0.0011(10) -0.0032(10) -0.0011(8)
S3 0.0207(11) 0.0182(11) 0.0203(13) -0.0030(10) -0.0024(9) -0.0019(9)
F00F 0.038(3) 0.037(4) 0.062(5) -0.017(3) -0.004(3) 0.015(2)
F00H 0.081(4) 0.024(3) 0.041(4) 0.011(3) -0.033(3) -0.005(3)
F00I 0.049(3) 0.050(4) 0.046(4) -0.022(3) -0.002(3) 0.015(3)
F00J 0.044(3) 0.046(4) 0.061(5) 0.029(3) -0.023(3) -0.008(3)
F00K 0.070(4) 0.079(5) 0.038(4) -0.017(3) 0.017(3) -0.036(4)
F00M 0.083(4) 0.078(5) 0.027(4) -0.005(3) -0.004(3) 0.033(4)
F00N 0.097(5) 0.014(3) 0.088(6) -0.006(3) 0.028(4) -0.007(3)
F01P 0.151(7) 0.105(6) 0.079(6) -0.046(5) 0.043(6) -0.089(5)
F01V 0.033(4) 0.248(10) 0.133(8) 0.090(8) -0.008(5) -0.027(5)
O00A 0.035(3) 0.012(3) 0.038(4) -0.003(3) -0.006(3) 0.000(3)
O00C 0.026(3) 0.023(3) 0.026(3) 0.001(3) -0.004(3) 0.004(2)
O1 0.039(3) 0.017(3) 0.025(4) -0.002(3) -0.001(3) -0.001(3)
O2 0.027(3) 0.031(4) 0.027(4) -0.003(3) 0.009(3) -0.007(3)
O3 0.034(3) 0.026(4) 0.031(4) -0.001(3) -0.001(3) -0.007(3)
O4 0.029(3) 0.018(3) 0.031(4) -0.005(3) 0.003(3) 0.002(2)
N1 0.023(3) 0.033(4) 0.033(4) -0.008(3) 0.000(3) -0.004(3)
N2 0.028(3) 0.019(3) 0.021(4) -0.001(3) 0.001(3) -0.001(3)
N3 0.028(4) 0.025(4) 0.028(4) -0.001(3) 0.004(3) -0.001(3)
N4 0.029(3) 0.025(4) 0.029(4) -0.001(3) 0.010(3) -0.004(3)
C1 0.027(4) 0.025(4) 0.033(5) -0.006(4) -0.003(4) -0.007(3)
C2 0.023(4) 0.026(4) 0.031(5) -0.004(4) -0.003(3) 0.003(3)
C3 0.021(4) 0.025(4) 0.032(5) -0.007(4) -0.001(3) 0.001(3)
C4 0.016(3) 0.027(4) 0.025(4) -0.007(3) 0.003(3) 0.002(3)
C5 0.021(4) 0.033(4) 0.029(5) -0.004(4) -0.002(3) 0.000(3)
C6 0.023(4) 0.027(4) 0.023(5) -0.006(3) 0.001(3) 0.001(3)
C7 0.031(4) 0.017(4) 0.028(5) -0.002(4) 0.003(3) 0.005(3)
C8 0.027(4) 0.011(4) 0.025(4) 0.006(3) 0.005(3) 0.002(3)
C9 0.032(4) 0.025(4) 0.026(4) 0.005(4) 0.009(4) 0.006(3)
C10 0.029(4) 0.027(4) 0.017(4) 0.000(3) 0.004(3) 0.000(3)
C11 0.022(4) 0.023(4) 0.030(4) 0.002(4) -0.006(4) 0.004(3)
C12 0.025(4) 0.017(4) 0.029(4) 0.003(3) 0.000(3) 0.004(3)
C13 0.030(4) 0.020(4) 0.029(5) 0.002(3) -0.005(4) -0.002(3)
C14 0.026(3) 0.021(4) 0.026(4) -0.005(3) -0.001(3) -0.003(3)
C15 0.023(4) 0.023(4) 0.029(5) 0.000(3) -0.002(3) -0.006(3)
C16 0.031(4) 0.027(4) 0.031(5) 0.002(4) 0.001(4) -0.002(4)
C17 0.031(4) 0.028(4) 0.035(5) 0.003(4) 0.006(4) -0.004(3)
C18 0.027(4) 0.025(4) 0.030(5) -0.002(3) -0.003(4) 0.004(3)
C19 0.027(4) 0.017(4) 0.038(6) -0.004(4) -0.015(4) -0.002(3)
C20 0.044(6) 0.031(6) 0.044(6) -0.005(5) 0.014(5) -0.014(4)
C21 0.027(5) 0.029(5) 0.038(6) 0.001(5) -0.006(4) -0.009(4)
C22 0.028(4) 0.021(4) 0.034(5) -0.002(4) -0.001(4) -0.006(3)
C23 0.043(4) 0.025(4) 0.025(5) -0.002(4) -0.003(4) -0.002(4)
C24 0.030(4) 0.025(4) 0.022(4) -0.004(3) 0.002(3) 0.001(3)
C25 0.037(5) 0.029(5) 0.025(5) 0.000(4) -0.002(4) 0.007(4)
C26 0.030(4) 0.022(5) 0.035(6) -0.002(4) -0.001(4) 0.001(4)
C27 0.034(5) 0.044(6) 0.029(6) -0.004(5) -0.019(4) 0.002(4)
C28 0.032(4) 0.023(4) 0.016(4) -0.007(3) 0.001(4) -0.001(3)
C29 0.016(4) 0.032(5) 0.042(6) -0.004(4) -0.002(4) 0.005(4)
C30 0.027(4) 0.045(6) 0.029(6) -0.001(5) -0.007(4) 0.010(4)
C31 0.036(5) 0.029(5) 0.035(6) 0.002(4) 0.001(4) 0.006(4)
C32 0.023(4) 0.030(4) 0.030(5) 0.001(4) -0.009(3) 0.000(3)
C33 0.045(5) 0.089(6) 0.044(5) -0.013(5) 0.010(4) -0.035(5)
C34 0.027(4) 0.042(5) 0.028(4) -0.010(4) -0.002(4) -0.015(4)
C35 0.034(4) 0.017(4) 0.040(5) -0.009(4) 0.001(4) 0.003(3)
C36 0.031(4) 0.021(4) 0.032(5) -0.004(4) 0.008(4) 0.003(3)

loop_
_atom_type_symbol
_atom_type_description
_atom_type_scat_dispersion_real
_atom_type_scat_dispersion_imag
_atom_type_scat_source
C C 0.0033 0.0016 'International Tables Vol C Tables 4.2.6.8 and 6.1.1.4'
H H 0.0000 0.0000 'International Tables Vol C Tables 4.2.6.8 and 6.1.1.4'
Ag Ag -0.8971 1.1015 'International Tables Vol C Tables 4.2.6.8 and 6.1.1.4'
F F 0.0171 0.0103 'International Tables Vol C Tables 4.2.6.8 and 6.1.1.4'
N N 0.0061 0.0033 'International Tables Vol C Tables 4.2.6.8 and 6.1.1.4'
O O 0.0106 0.0060 'International Tables Vol C Tables 4.2.6.8 and 6.1.1.4'
S S 0.1246 0.1234 'International Tables Vol C Tables 4.2.6.8 and 6.1.1.4'

loop_
_geom_angle_atom_site_label_1
_geom_angle_atom_site_label_2
_geom_angle_atom_site_label_3
_geom_angle
_geom_angle_site_symmetry_1
_geom_angle_site_symmetry_3
_geom_angle_publ_flag
Ag4 Ag1 Ag3 90.63(3) 2_565 6_557 ?
S1 Ag1 Ag3 81.74(5) 6_557 6_557 ?
S1 Ag1 Ag4 52.31(6) 6_557 2_565 ?
S2 Ag1 Ag3 47.36(5) 6_557 6_557 ?
S2 Ag1 Ag4 89.35(6) 6_557 2_565 ?
S2 Ag1 S1 117.55(7) 6_557 6_557 ?
N3 Ag1 Ag3 126.0(2) . 6_557 ?
N3 Ag1 Ag4 142.4(2) . 2_565 ?
N3 Ag1 S1 118.23(19) . 6_557 ?
N3 Ag1 S2 120.56(19) . 6_557 ?
Ag3 Ag2 Ag5 90.26(3) . 5_666 ?
S1 Ag2 Ag3 88.66(5) . . ?
S1 Ag2 Ag5 47.51(5) . 5_666 ?
S1 Ag2 S3 117.32(8) . . ?
S3 Ag2 Ag3 52.03(5) . . ?
S3 Ag2 Ag5 81.85(6) . 5_666 ?
N4 Ag2 Ag3 140.0(2) . . ?
N4 Ag2 Ag5 129.5(2) . 5_666 ?
N4 Ag2 S1 120.3(2) . . ?
N4 Ag2 S3 120.4(2) . . ?
Ag2 Ag3 Ag1 71.47(2) . 6_657 ?
Ag4 Ag3 Ag1 131.44(3) . 6_657 ?
Ag4 Ag3 Ag2 99.89(3) . . ?
Ag5 Ag3 Ag1 93.19(3) . 6_657 ?
Ag5 Ag3 Ag2 136.93(3) . . ?
Ag5 Ag3 Ag4 60.14(2) . . ?
S2 Ag3 Ag1 48.15(5) . 6_657 ?
S2 Ag3 Ag2 119.12(6) . . ?
S2 Ag3 Ag4 112.96(6) . . ?
S2 Ag3 Ag5 53.96(6) . . ?
S2 Ag3 S3 154.63(8) . . ?
S3 Ag3 Ag1 121.18(5) . 6_657 ?
S3 Ag3 Ag2 53.46(5) . . ?
S3 Ag3 Ag4 53.19(6) . . ?
S3 Ag3 Ag5 112.17(6) . . ?
O00C Ag3 Ag1 102.57(14) . 6_657 ?
O00C Ag3 Ag2 96.77(15) . . ?
O00C Ag3 Ag4 126.00(14) . . ?
O00C Ag3 Ag5 126.13(15) . . ?
O00C Ag3 S2 102.32(15) . . ?
O00C Ag3 S3 102.71(15) . . ?
Ag1 Ag4 Ag04 71.27(2) 2_564 8_665 ?
Ag3 Ag4 Ag1 137.80(3) . 2_564 ?
Ag3 Ag4 Ag04 93.71(3) . 8_665 ?
Ag5 Ag4 Ag1 100.67(3) . 2_564 ?
Ag5 Ag4 Ag3 59.52(2) . . ?
Ag5 Ag4 Ag04 131.22(3) . 8_665 ?
S1 Ag4 Ag1 53.91(5) 5_666 2_564 ?
S1 Ag4 Ag3 111.91(6) 5_666 . ?
S1 Ag4 Ag04 121.20(6) 5_666 8_665 ?
S1 Ag4 Ag5 53.42(5) 5_666 . ?
S3 Ag4 Ag1 119.70(6) . 2_564 ?
S3 Ag4 Ag3 53.62(5) . . ?
S3 Ag4 Ag04 48.90(5) . 8_665 ?
S3 Ag4 Ag5 111.99(6) . . ?
S3 Ag4 S1 154.55(8) . 5_666 ?
O4 Ag4 Ag1 95.16(15) . 2_564 ?
O4 Ag4 Ag3 126.84(16) . . ?
O4 Ag4 Ag04 101.63(14) . 8_665 ?
O4 Ag4 Ag5 127.15(14) . . ?
O4 Ag4 S1 102.67(17) . 5_666 ?
O4 Ag4 S3 102.49(16) . . ?
Ag5 Ag04 Ag4 90.96(3) 4_456 8_655 ?
S2 Ag04 Ag4 82.59(5) 4_456 8_655 ?
S2 Ag04 Ag5 52.74(5) 4_456 4_456 ?
S3 Ag04 Ag4 47.78(5) 8_655 8_655 ?
S3 Ag04 Ag5 89.51(6) 8_655 4_456 ?
S3 Ag04 S2 118.78(8) 8_655 4_456 ?
N1 Ag04 Ag4 126.05(19) . 8_655 ?
N1 Ag04 Ag5 142.71(19) . 4_456 ?
N1 Ag04 S2 120.8(2) . 4_456 ?
N1 Ag04 S3 117.5(2) . 8_655 ?
Ag3 Ag5 Ag2 132.63(3) . 5_666 ?
Ag3 Ag5 Ag4 60.34(2) . . ?
Ag3 Ag5 Ag04 100.62(3) . 4_556 ?
Ag4 Ag5 Ag2 93.66(3) . 5_666 ?
Ag4 Ag5 Ag04 137.63(3) . 4_556 ?
Ag04 Ag5 Ag2 71.39(3) 4_556 5_666 ?
S1 Ag5 Ag2 48.52(6) 5_666 5_666 ?
S1 Ag5 Ag3 112.86(6) 5_666 . ?
S1 Ag5 Ag4 53.57(6) 5_666 . ?
S1 Ag5 Ag04 119.35(7) 5_666 4_556 ?
S1 Ag5 S2 155.26(7) 5_666 . ?
S2 Ag5 Ag2 121.71(6) . 5_666 ?
S2 Ag5 Ag3 53.63(6) . . ?
S2 Ag5 Ag4 112.85(6) . . ?
S2 Ag5 Ag04 53.73(6) . 4_556 ?
O2 Ag5 Ag2 99.82(16) . 5_666 ?
O2 Ag5 Ag3 127.52(16) . . ?
O2 Ag5 Ag4 128.29(15) . . ?
O2 Ag5 Ag04 93.77(15) . 4_556 ?
O2 Ag5 S1 102.60(16) . 5_666 ?
O2 Ag5 S2 101.62(16) . . ?
Ag2 S1 Ag1 95.56(8) . 6_657 ?
Ag4 S1 Ag1 73.78(6) 5_666 6_657 ?
Ag4 S1 Ag2 133.70(9) 5_666 . ?
Ag5 S1 Ag1 132.61(9) 5_666 6_657 ?
Ag5 S1 Ag2 83.97(7) 5_666 . ?
Ag5 S1 Ag4 73.02(7) 5_666 5_666 ?
C22 S1 Ag1 113.0(3) . 6_657 ?
C22 S1 Ag2 114.5(3) . . ?
C22 S1 Ag4 111.0(3) . 5_666 ?
C22 S1 Ag5 110.0(3) . 5_666 ?
Ag1 S2 Ag04 94.60(8) 6_657 4_556 ?
Ag3 S2 Ag1 84.49(7) . 6_657 ?
Ag3 S2 Ag04 131.91(9) . 4_556 ?
Ag3 S2 Ag5 72.41(6) . . ?
Ag5 S2 Ag1 132.62(9) . 6_657 ?
Ag5 S2 Ag04 73.53(7) . 4_556 ?
C32 S2 Ag1 114.4(3) . 6_657 ?
C32 S2 Ag3 112.4(3) . . ?
C32 S2 Ag04 111.5(3) . 4_556 ?
C32 S2 Ag5 112.6(3) . . ?
Ag3 S3 Ag2 74.51(6) . . ?
Ag3 S3 Ag04 132.74(10) . 8_665 ?
Ag4 S3 Ag2 132.90(10) . . ?
Ag4 S3 Ag3 73.19(6) . . ?
Ag4 S3 Ag04 83.31(7) . 8_665 ?
Ag04 S3 Ag2 94.50(7) 8_665 . ?
C28 S3 Ag2 111.8(3) . . ?
C28 S3 Ag3 111.6(3) . . ?
C28 S3 Ag4 111.5(3) . . ?
C28 S3 Ag04 115.1(3) . 8_665 ?
C24 O00C Ag3 101.9(6) . . ?
C34 O2 Ag5 103.9(5) . . ?
C36 O4 Ag4 101.9(6) . . ?
C1 N1 Ag04 118.3(6) . . ?
C2 N1 Ag04 120.8(6) . . ?
C2 N1 C1 119.2(8) . . ?
C7 N2 C6 110.1(7) . . ?
C13 N2 C6 110.5(7) . . ?
C13 N2 C7 110.5(7) . . ?
C10 N3 Ag1 119.8(6) . . ?
C11 N3 Ag1 120.0(6) . . ?
C11 N3 C10 118.7(8) . . ?
C16 N4 Ag2 119.3(7) . . ?
C16 N4 C17 117.8(8) . . ?
C17 N4 Ag2 121.4(6) . . ?
N1 C1 H1 119.6 . . ?
N1 C1 C5 120.9(9) . . ?
C5 C1 H1 119.6 . . ?
N1 C2 H2 118.2 . . ?
N1 C2 C3 123.6(9) . . ?
C3 C2 H2 118.2 . . ?
C2 C3 H3 120.2 . . ?
C2 C3 C4 119.7(9) . . ?
C4 C3 H3 120.2 . . ?
C3 C4 C6 120.4(8) . . ?
C5 C4 C3 117.0(9) . . ?
C5 C4 C6 122.6(9) . . ?
C1 C5 H5 120.2 . . ?
C4 C5 C1 119.6(9) . . ?
C4 C5 H5 120.2 . . ?
N2 C6 C4 111.0(7) . . ?
N2 C6 H6A 109.4 . . ?
N2 C6 H6B 109.4 . . ?
C4 C6 H6A 109.4 . . ?
C4 C6 H6B 109.4 . . ?
H6A C6 H6B 108.0 . . ?
N2 C7 H7A 109.3 . . ?
N2 C7 H7B 109.3 . . ?
N2 C7 C8 111.5(7) . . ?
H7A C7 H7B 108.0 . . ?
C8 C7 H7A 109.3 . . ?
C8 C7 H7B 109.3 . . ?
C9 C8 C7 121.4(8) . . ?
C9 C8 C12 118.6(8) . . ?
C12 C8 C7 120.0(9) . . ?
C8 C9 H9 119.4 . . ?
C8 C9 C10 121.1(9) . . ?
C10 C9 H9 119.4 . . ?
N3 C10 C9 120.3(9) . . ?
N3 C10 H10 119.9 . . ?
C9 C10 H10 119.9 . . ?
N3 C11 H11 118.7 . . ?
N3 C11 C12 122.5(8) . . ?
C12 C11 H11 118.7 . . ?
C8 C12 C11 118.7(9) . . ?
C8 C12 H12 120.7 . . ?
C11 C12 H12 120.7 . . ?
N2 C13 H13A 109.5 . . ?
N2 C13 H13B 109.5 . . ?
N2 C13 C14 110.7(8) . . ?
H13A C13 H13B 108.1 . . ?
C14 C13 H13A 109.5 . . ?
C14 C13 H13B 109.5 . . ?
C15 C14 C13 120.2(8) . . ?
C18 C14 C13 122.0(8) . . ?
C18 C14 C15 117.8(9) . . ?
C14 C15 H15 120.9 . . ?
C16 C15 C14 118.3(8) . . ?
C16 C15 H15 120.9 . . ?
N4 C16 C15 123.4(9) . . ?
N4 C16 H16 118.3 . . ?
C15 C16 H16 118.3 . . ?
N4 C17 H17 118.8 . . ?
N4 C17 C18 122.4(8) . . ?
C18 C17 H17 118.8 . . ?
C14 C18 H18 119.9 . . ?
C17 C18 C14 120.2(9) . . ?
C17 C18 H18 119.9 . . ?
H19A C19 H19B 109.5 . . ?
H19A C19 H19C 109.5 . . ?
H19B C19 H19C 109.5 . . ?
C22 C19 H19A 109.5 . . ?
C22 C19 H19B 109.5 . . ?
C22 C19 H19C 109.5 . . ?
H20A C20 H20B 109.5 . . ?
H20A C20 H20C 109.5 . . ?
H20B C20 H20C 109.5 . . ?
C22 C20 H20A 109.5 . . ?
C22 C20 H20B 109.5 . . ?
C22 C20 H20C 109.5 . . ?
H21A C21 H21B 109.5 . . ?
H21A C21 H21C 109.5 . . ?
H21B C21 H21C 109.5 . . ?
C22 C21 H21A 109.5 . . ?
C22 C21 H21B 109.5 . . ?
C22 C21 H21C 109.5 . . ?
C19 C22 S1 107.2(6) . . ?
C20 C22 S1 108.9(7) . . ?
C20 C22 C19 107.5(8) . . ?
C21 C22 S1 109.0(6) . . ?
C21 C22 C19 111.3(8) . . ?
C21 C22 C20 112.7(8) . . ?
F00H C23 C24 113.8(8) . . ?
F00J C23 F00H 104.8(8) . . ?
F00J C23 C24 112.7(8) . . ?
F00M C23 F00H 106.1(8) . . ?
F00M C23 F00J 105.8(8) . . ?
F00M C23 C24 112.9(8) . . ?
O00A C24 O00C 127.7(9) . . ?
O00A C24 C23 117.9(9) . . ?
O00C C24 C23 114.3(8) . . ?
H25A C25 H25B 109.5 . . ?
H25A C25 H25C 109.5 . . ?
H25B C25 H25C 109.5 . . ?
C28 C25 H25A 109.5 . . ?
C28 C25 H25B 109.5 . . ?
C28 C25 H25C 109.5 . . ?
H26A C26 H26B 109.5 . . ?
H26A C26 H26C 109.5 . . ?
H26B C26 H26C 109.5 . . ?
C28 C26 H26A 109.5 . . ?
C28 C26 H26B 109.5 . . ?
C28 C26 H26C 109.5 . . ?
H27A C27 H27B 109.5 . . ?
H27A C27 H27C 109.5 . . ?
H27B C27 H27C 109.5 . . ?
C28 C27 H27A 109.5 . . ?
C28 C27 H27B 109.5 . . ?
C28 C27 H27C 109.5 . . ?
C25 C28 S3 107.8(6) . . ?
C26 C28 S3 107.8(6) . . ?
C26 C28 C25 109.8(7) . . ?
C26 C28 C27 110.6(7) . . ?
C27 C28 S3 109.4(6) . . ?
C27 C28 C25 111.4(8) . . ?
H29A C29 H29B 109.5 . . ?
H29A C29 H29C 109.5 . . ?
H29B C29 H29C 109.5 . . ?
C32 C29 H29A 109.5 . . ?
C32 C29 H29B 109.5 . . ?
C32 C29 H29C 109.5 . . ?
H30A C30 H30B 109.5 . . ?
H30A C30 H30C 109.5 . . ?
H30B C30 H30C 109.5 . . ?
C32 C30 H30A 109.5 . . ?
C32 C30 H30B 109.5 . . ?
C32 C30 H30C 109.5 . . ?
H31A C31 H31B 109.5 . . ?
H31A C31 H31C 109.5 . . ?
H31B C31 H31C 109.5 . . ?
C32 C31 H31A 109.5 . . ?
C32 C31 H31B 109.5 . . ?
C32 C31 H31C 109.5 . . ?
C29 C32 S2 108.3(6) . . ?
C30 C32 S2 107.1(7) . . ?
C30 C32 C29 111.2(8) . . ?
C30 C32 C31 111.4(8) . . ?
C31 C32 S2 107.9(6) . . ?
C31 C32 C29 110.7(8) . . ?
F00K C33 F01P 101.5(11) . . ?
F00K C33 C34 114.5(10) . . ?
F01P C33 C34 109.4(10) . . ?
F01V C33 F00K 113.8(11) . . ?
F01V C33 F01P 102.6(11) . . ?
F01V C33 C34 113.4(12) . . ?
O1 C34 O2 127.5(9) . . ?
O1 C34 C33 117.2(10) . . ?
O2 C34 C33 115.3(9) . . ?
F00F C35 F00I 104.3(8) . . ?
F00F C35 C36 114.6(8) . . ?
F00I C35 C36 112.6(8) . . ?
F00N C35 F00F 107.6(8) . . ?
F00N C35 F00I 105.3(8) . . ?
F00N C35 C36 111.8(9) . . ?
O3 C36 O4 133.3(9) . . ?
O3 C36 C35 114.3(8) . . ?
O4 C36 C35 112.4(9) . . ?

loop_
_geom_bond_atom_site_label_1
_geom_bond_atom_site_label_2
_geom_bond_distance
_geom_bond_site_symmetry_2
_geom_bond_publ_flag
Ag1 Ag3 3.3560(11) 6_557 ?
Ag1 Ag4 3.0157(11) 2_565 ?
Ag1 S1 2.538(2) 6_557 ?
Ag1 S2 2.511(2) 6_557 ?
Ag1 N3 2.280(8) . ?
Ag2 Ag3 3.0436(10) . ?
Ag2 Ag5 3.3454(12) 5_666 ?
Ag2 S1 2.520(3) . ?
Ag2 S3 2.537(2) . ?
Ag2 N4 2.269(8) . ?
Ag3 Ag4 2.9604(10) . ?
Ag3 Ag5 2.9360(11) . ?
Ag3 S2 2.480(2) . ?
Ag3 S3 2.490(2) . ?
Ag3 O00C 2.384(6) . ?
Ag4 Ag04 3.3203(10) 8_665 ?
Ag4 Ag5 2.9544(10) . ?
Ag4 S1 2.485(3) 5_666 ?
Ag4 S3 2.476(2) . ?
Ag4 O4 2.389(6) . ?
Ag04 Ag5 3.0008(11) 4_456 ?
Ag04 S2 2.523(3) 4_456 ?
Ag04 S3 2.519(2) 8_655 ?
Ag04 N1 2.297(7) . ?
Ag5 S1 2.481(2) 5_666 ?
Ag5 S2 2.490(2) . ?
Ag5 O2 2.386(6) . ?
S1 C22 1.897(9) . ?
S2 C32 1.897(9) . ?
S3 C28 1.885(9) . ?
F00F C35 1.331(10) . ?
F00H C23 1.337(11) . ?
F00I C35 1.367(12) . ?
F00J C23 1.336(11) . ?
F00K C33 1.297(14) . ?
F00M C23 1.312(11) . ?
F00N C35 1.321(11) . ?
F01P C33 1.395(16) . ?
F01V C33 1.224(15) . ?
O00A C24 1.236(10) . ?
O00C C24 1.247(11) . ?
O1 C34 1.250(11) . ?
O2 C34 1.257(12) . ?
O3 C36 1.224(11) . ?
O4 C36 1.228(10) . ?
N1 C1 1.344(12) . ?
N1 C2 1.298(12) . ?
N2 C6 1.480(11) . ?
N2 C7 1.470(11) . ?
N2 C13 1.463(11) . ?
N3 C10 1.348(11) . ?
N3 C11 1.334(12) . ?
N4 C16 1.335(11) . ?
N4 C17 1.349(12) . ?
C1 H1 0.9300 . ?
C1 C5 1.396(13) . ?
C2 H2 0.9300 . ?
C2 C3 1.349(12) . ?
C3 H3 0.9300 . ?
C3 C4 1.401(13) . ?
C4 C5 1.375(13) . ?
C4 C6 1.496(12) . ?
C5 H5 0.9300 . ?
C6 H6A 0.9700 . ?
C6 H6B 0.9700 . ?
C7 H7A 0.9700 . ?
C7 H7B 0.9700 . ?
C7 C8 1.498(12) . ?
C8 C9 1.345(13) . ?
C8 C12 1.386(12) . ?
C9 H9 0.9300 . ?
C9 C10 1.403(12) . ?
C10 H10 0.9300 . ?
C11 H11 0.9300 . ?
C11 C12 1.395(12) . ?
C12 H12 0.9300 . ?
C13 H13A 0.9700 . ?
C13 H13B 0.9700 . ?
C13 C14 1.509(13) . ?
C14 C15 1.405(13) . ?
C14 C18 1.384(12) . ?
C15 H15 0.9300 . ?
C15 C16 1.392(13) . ?
C16 H16 0.9300 . ?
C17 H17 0.9300 . ?
C17 C18 1.373(13) . ?
C18 H18 0.9300 . ?
C19 H19A 0.9600 . ?
C19 H19B 0.9600 . ?
C19 H19C 0.9600 . ?
C19 C22 1.546(12) . ?
C20 H20A 0.9600 . ?
C20 H20B 0.9600 . ?
C20 H20C 0.9600 . ?
C20 C22 1.514(14) . ?
C21 H21A 0.9600 . ?
C21 H21B 0.9600 . ?
C21 H21C 0.9600 . ?
C21 C22 1.506(13) . ?
C23 C24 1.506(13) . ?
C25 H25A 0.9600 . ?
C25 H25B 0.9600 . ?
C25 H25C 0.9600 . ?
C25 C28 1.539(13) . ?
C26 H26A 0.9600 . ?
C26 H26B 0.9600 . ?
C26 H26C 0.9600 . ?
C26 C28 1.524(12) . ?
C27 H27A 0.9600 . ?
C27 H27B 0.9600 . ?
C27 H27C 0.9600 . ?
C27 C28 1.528(12) . ?
C29 H29A 0.9600 . ?
C29 H29B 0.9600 . ?
C29 H29C 0.9600 . ?
C29 C32 1.559(13) . ?
C30 H30A 0.9600 . ?
C30 H30B 0.9600 . ?
C30 H30C 0.9600 . ?
C30 C32 1.513(13) . ?
C31 H31A 0.9600 . ?
C31 H31B 0.9600 . ?
C31 H31C 0.9600 . ?
C31 C32 1.517(13) . ?
C33 C34 1.511(14) . ?
C35 C36 1.557(13) . ?

loop_
_geom_torsion_atom_site_label_1
_geom_torsion_atom_site_label_2
_geom_torsion_atom_site_label_3
_geom_torsion_atom_site_label_4
_geom_torsion
_geom_torsion_site_symmetry_1
_geom_torsion_site_symmetry_2
_geom_torsion_site_symmetry_3
_geom_torsion_site_symmetry_4
_geom_torsion_publ_flag
Ag1 S1 C22 C19 0.7(8) 6_657 . . . ?
Ag1 S1 C22 C20 116.8(6) 6_657 . . . ?
Ag1 S1 C22 C21 -119.9(6) 6_657 . . . ?
Ag1 S2 C32 C29 -134.5(6) 6_657 . . . ?
Ag1 S2 C32 C30 105.5(6) 6_657 . . . ?
Ag1 S2 C32 C31 -14.6(8) 6_657 . . . ?
Ag1 N3 C10 C9 -162.9(7) . . . . ?
Ag1 N3 C11 C12 163.6(7) . . . . ?
Ag2 S1 C22 C19 -107.3(6) . . . . ?
Ag2 S1 C22 C20 8.8(8) . . . . ?
Ag2 S1 C22 C21 132.1(6) . . . . ?
Ag2 S3 C28 C25 0.5(6) . . . . ?
Ag2 S3 C28 C26 -117.9(6) . . . . ?
Ag2 S3 C28 C27 121.8(6) . . . . ?
Ag2 N4 C16 C15 167.2(8) . . . . ?
Ag2 N4 C17 C18 -168.1(7) . . . . ?
Ag3 S2 C32 C29 -40.3(7) . . . . ?
Ag3 S2 C32 C30 -160.3(5) . . . . ?
Ag3 S2 C32 C31 79.5(7) . . . . ?
Ag3 S3 C28 C25 -80.8(6) . . . . ?
Ag3 S3 C28 C26 160.8(5) . . . . ?
Ag3 S3 C28 C27 40.5(7) . . . . ?
Ag3 O00C C24 O00A -11.7(11) . . . . ?
Ag3 O00C C24 C23 171.1(6) . . . . ?
Ag4 S1 C22 C19 81.4(7) 5_666 . . . ?
Ag4 S1 C22 C20 -162.5(6) 5_666 . . . ?
Ag4 S1 C22 C21 -39.2(7) 5_666 . . . ?
Ag4 S3 C28 C25 -160.5(5) . . . . ?
Ag4 S3 C28 C26 81.1(6) . . . . ?
Ag4 S3 C28 C27 -39.2(7) . . . . ?
Ag4 O4 C36 O3 -13.1(13) . . . . ?
Ag4 O4 C36 C35 166.1(7) . . . . ?
Ag04 S2 C32 C29 119.6(6) 4_556 . . . ?
Ag04 S2 C32 C30 -0.4(7) 4_556 . . . ?
Ag04 S2 C32 C31 -120.5(6) 4_556 . . . ?
Ag04 S3 C28 C25 106.9(5) 8_665 . . . ?
Ag04 S3 C28 C26 -11.6(7) 8_665 . . . ?
Ag04 S3 C28 C27 -131.8(6) 8_665 . . . ?
Ag04 N1 C1 C5 -162.9(7) . . . . ?
Ag04 N1 C2 C3 163.1(7) . . . . ?
Ag5 S1 C22 C19 160.2(6) 5_666 . . . ?
Ag5 S1 C22 C20 -83.7(7) 5_666 . . . ?
Ag5 S1 C22 C21 39.6(7) 5_666 . . . ?
Ag5 S2 C32 C29 39.2(7) . . . . ?
Ag5 S2 C32 C30 -80.8(6) . . . . ?
Ag5 S2 C32 C31 159.1(6) . . . . ?
Ag5 O2 C34 O1 -7.3(13) . . . . ?
Ag5 O2 C34 C33 172.4(9) . . . . ?
F00F C35 C36 O3 23.3(13) . . . . ?
F00F C35 C36 O4 -156.1(8) . . . . ?
F00H C23 C24 O00A 19.4(13) . . . . ?
F00H C23 C24 O00C -163.1(8) . . . . ?
F00I C35 C36 O3 142.2(8) . . . . ?
F00I C35 C36 O4 -37.2(11) . . . . ?
F00J C23 C24 O00A 138.5(9) . . . . ?
F00J C23 C24 O00C -44.0(11) . . . . ?
F00K C33 C34 O1 22.5(17) . . . . ?
F00K C33 C34 O2 -157.2(11) . . . . ?
F00M C23 C24 O00A -101.6(10) . . . . ?
F00M C23 C24 O00C 75.9(11) . . . . ?
F00N C35 C36 O3 -99.5(10) . . . . ?
F00N C35 C36 O4 81.1(11) . . . . ?
F01P C33 C34 O1 135.7(11) . . . . ?
F01P C33 C34 O2 -44.0(15) . . . . ?
F01V C33 C34 O1 -110.4(14) . . . . ?
F01V C33 C34 O2 69.8(16) . . . . ?
N1 C1 C5 C4 0.2(14) . . . . ?
N1 C2 C3 C4 -1.5(14) . . . . ?
N2 C7 C8 C9 -123.4(9) . . . . ?
N2 C7 C8 C12 55.2(11) . . . . ?
N2 C13 C14 C15 58.2(11) . . . . ?
N2 C13 C14 C18 -121.7(9) . . . . ?
N3 C11 C12 C8 -0.1(13) . . . . ?
N4 C17 C18 C14 2.9(15) . . . . ?
C1 N1 C2 C3 -1.4(14) . . . . ?
C2 N1 C1 C5 2.1(14) . . . . ?
C2 C3 C4 C5 3.6(13) . . . . ?
C2 C3 C4 C6 -178.6(8) . . . . ?
C3 C4 C5 C1 -3.0(13) . . . . ?
C3 C4 C6 N2 59.0(11) . . . . ?
C5 C4 C6 N2 -123.4(9) . . . . ?
C6 N2 C7 C8 -168.6(7) . . . . ?
C6 N2 C13 C14 71.7(9) . . . . ?
C6 C4 C5 C1 179.3(8) . . . . ?
C7 N2 C6 C4 75.2(9) . . . . ?
C7 N2 C13 C14 -166.1(7) . . . . ?
C7 C8 C9 C10 177.2(8) . . . . ?
C7 C8 C12 C11 -176.6(8) . . . . ?
C8 C9 C10 N3 -1.3(14) . . . . ?
C9 C8 C12 C11 2.1(13) . . . . ?
C10 N3 C11 C12 -2.5(13) . . . . ?
C11 N3 C10 C9 3.2(13) . . . . ?
C12 C8 C9 C10 -1.4(13) . . . . ?
C13 N2 C6 C4 -162.4(8) . . . . ?
C13 N2 C7 C8 69.0(9) . . . . ?
C13 C14 C15 C16 -178.2(9) . . . . ?
C13 C14 C18 C17 177.1(9) . . . . ?
C14 C15 C16 N4 -0.7(15) . . . . ?
C15 C14 C18 C17 -2.8(14) . . . . ?
C16 N4 C17 C18 -1.7(15) . . . . ?
C17 N4 C16 C15 0.6(15) . . . . ?
C18 C14 C15 C16 1.7(14) . . . . ?

loop_
_smtbx_masks_void_nr
_smtbx_masks_void_average_x
_smtbx_masks_void_average_y
_smtbx_masks_void_average_z
_smtbx_masks_void_volume
_smtbx_masks_void_count_electrons
_smtbx_masks_void_content
1 0.000 0.000 0.000 677.7 97.8 '2 C4H9NO'
2 0.000 0.500 0.500 677.7 97.8 '2 C4H9NO'
3 0.500 0.000 0.500 677.7 97.8 '2 C4H9NO'
4 0.500 0.500 0.000 677.7 97.8 '2 C4H9NO'
